data_2104014
loop_
_publ_author_name
'Aubert, Emmanuel'
'Porcher, Florence'
'Souhassou, Mohamed'
'Lecomte, Claude'

_publ_contact_author
;
 Professor Lecomte Claude
 Laboratoire de Cristallographie et Mod\'elisation des Mat\'eriaux Min\'eraux
 et Biologiques (LCM^3^B), UMR n\% 7036,
 Universit\'e Henri Poincar\'e, Nancy 1, Facult\'e des Sciences,
 B.P. 239, 54506 Vandoeuvre l\`es Nancy CEDEX,
 France
;
_publ_section_title
;
 Characterization of intra-framework and guest/host interactions
 in the AlPO~4~-15 molecular sieve by charge-density analysis
;
_journal_coden_ASTM ASBSDK
_journal_issue 6
_journal_name_full
;
 Acta Crystallographica, Section B: Structural Science
;
_journal_page_first 687
_journal_page_last 700
_journal_paper_doi 10.1107/S0108768103017075
_journal_volume 59
_journal_year 2003
_chemical_formula_moiety 'H3 Al2 O10 P2, H4 N, H2 O'
_chemical_formula_structural NH4AL2(OH)(H2O)(PO4)2,H20
_chemical_formula_sum 'Al2 H9 N O11 P2'
_chemical_formula_weight 314.98
_chemical_name_common AlPO~4~-15
_space_group_crystal_system monoclinic
_space_group_IT_number 14
_space_group_name_Hall '-P 2yn'
_space_group_name_H-M_alt 'P 1 21/n 1'
_atom_sites_solution_hydrogens difmap
_atom_sites_solution_primary direct
_atom_sites_solution_secondary difmap
_audit_creation_method in-house
_cell_angle_alpha 90.00
_cell_angle_beta 103.580(10)
_cell_angle_gamma 90.00
_cell_formula_units_Z 4
_cell_length_a 9.5560(10)
_cell_length_b 9.5630(10)
_cell_length_c 9.6150(10)
_cell_measurement_temperature 115.0(10)
_cell_volume 854.1(2)
_computing_cell_refinement 'HKL2000 (Otwinowski et al.,2000)'
_computing_data_collection 'Nonius Kappa'
_computing_data_reduction 'DREAD (Blessing,1989)'
_computing_structure_refinement 'MoPro (Guillot et al., 2001)'
_computing_structure_solution 'Nrcvax (Gabe et al., 1989)'
_diffrn_ambient_temperature 115
_diffrn_measured_fraction_theta_full 1
_diffrn_measured_fraction_theta_max 0.97
_diffrn_measurement_device_type 'Nonius KappaCCD diffractometer'
_diffrn_measurement_method '\f and \w scans'
_diffrn_radiation_monochromator graphite
_diffrn_radiation_source 'fine-focus sealed tube'
_diffrn_radiation_type MoK\a
_diffrn_radiation_wavelength 0.7107
_diffrn_reflns_av_R_equivalents 0.029
_diffrn_reflns_limit_h_max 19
_diffrn_reflns_limit_h_min -19
_diffrn_reflns_limit_k_max 20
_diffrn_reflns_limit_k_min -20
_diffrn_reflns_limit_l_max 19
_diffrn_reflns_limit_l_min -20
_diffrn_reflns_number 145662
_diffrn_reflns_theta_full 46
_diffrn_reflns_theta_max 49
_diffrn_reflns_theta_min 3
_exptl_absorpt_coefficient_mu 0.76
_exptl_absorpt_correction_T_max 0.93
_exptl_absorpt_correction_T_min 0.89
_exptl_absorpt_correction_type integration
_exptl_absorpt_process_details 'Absorb, (DeTitta, 1985)'
_exptl_crystal_colour Colourless
_exptl_crystal_density_diffrn 2.450
_exptl_crystal_density_method 'not measured'
_exptl_crystal_description '12-faced polyhedron'
_exptl_crystal_F_000 640
_exptl_crystal_size_max 0.22
_exptl_crystal_size_mid 0.17
_exptl_crystal_size_min 0.14
_refine_diff_density_max 0.20
_refine_diff_density_min -0.20
_refine_ls_extinction_coef 870
_refine_ls_extinction_expression 'Becker & Coppens 1974'
_refine_ls_extinction_method Becker-Coppens
_refine_ls_goodness_of_fit_all 1.652
_refine_ls_goodness_of_fit_ref 1.652
_refine_ls_hydrogen_treatment refall
_refine_ls_matrix_type full
_refine_ls_number_parameters 510
_refine_ls_number_reflns 4725
_refine_ls_R_factor_all 0.0102
_refine_ls_R_factor_gt 0.0102
_refine_ls_shift/su_max 0.09
_refine_ls_structure_factor_coef F
_refine_ls_weighting_scheme sigma
_refine_ls_wR_factor_all 0.0066
_refine_ls_wR_factor_ref 0.0066
_reflns_number_gt 8561
_reflns_number_total 8561
_reflns_threshold_expression 'I > 0 u(I)'
_cod_data_source_file ck0023.cif
_cod_data_source_block BDG2_2
_cod_depositor_comments
;
The following automatic conversions were performed:
'_geom_bond_publ_flag' value 'Y' changed to 'y' according to
'/home/saulius/struct/CIF-dictionaries/cif_core.dic' dictionary named
'cif_core.dic' version 2.4.1 from 2010-06-29 (29
times).

'_geom_angle_publ_flag' value 'Y' changed to 'y' according to
'/home/saulius/struct/CIF-dictionaries/cif_core.dic' dictionary named
'cif_core.dic' version 2.4.1 from 2010-06-29 (66 times).

Automatic conversion script
Id: cif_fix_enum 1527 2010-12-29 10:47:43Z saulius 
;
_cod_original_sg_symbol_H-M P21/n
_cod_database_code 2104014

loop_
_space_group_symop_id
_space_group_symop_operation_xyz
1 'x, y, z'
2 '1/2-x, 1/2+y, 1/2-z'
3 '-x, -y, -z'
4 '1/2+x, 1/2-y, 1/2+z'

loop_
_atom_site_aniso_label
_atom_site_aniso_U_11
_atom_site_aniso_U_22
_atom_site_aniso_U_33
_atom_site_aniso_U_12
_atom_site_aniso_U_13
_atom_site_aniso_U_23
P1 0.00269(2) 0.00301(2) 0.00288(2) -0.00020(2) 0.00065(2) 0.00016(2)
P2 0.00267(2) 0.00285(2) 0.00263(2) -0.00014(2) 0.00011(2) 0.00001(2)
Al1 0.00293(3) 0.00345(3) 0.00288(3) -0.00011(2) 0.00044(2) -0.00014(2)
Al2 0.00298(3) 0.00359(3) 0.00296(3) -0.00019(2) 0.00015(2) -0.00008(2)
O1 0.00301(6) 0.00517(6) 0.00459(6) -0.00106(5) 0.00085(5) -0.00055(5)
O2 0.00466(6) 0.00528(6) 0.00497(6) -0.00086(5) 0.00184(5) 0.00185(5)
O3 0.00417(6) 0.00584(6) 0.00276(5) -0.00048(4) 0.00078(5) 0.00070(5)
O4 0.00487(6) 0.00320(5) 0.00516(6) 0.00068(5) 0.00190(5) 0.00029(5)
O5 0.00297(6) 0.00675(6) 0.00437(6) -0.00015(5) -0.00006(5) 0.00136(5)
O6 0.00481(6) 0.00359(6) 0.00418(6) -0.00141(4) -0.00003(5) 0.00027(4)
O7 0.00580(6) 0.00403(6) 0.00469(6) -0.00013(5) 0.00129(5) -0.00189(5)
O8 0.00518(6) 0.00585(6) 0.00250(5) 0.00006(5) -0.00058(5) -0.00055(5)
O9 0.00413(6) 0.00453(6) 0.00448(6) -0.00044(5) 0.00098(5) 0.00059(5)
O10 0.00491(7) 0.00631(6) 0.00889(6) -0.00198(5) 0.00084(5) 0.00096(5)
O11 0.01051(7) 0.00863(7) 0.00823(7) 0.00091(5) 0.00336(6) -0.00036(5)
N 0.00693(8) 0.00947(7) 0.00683(7) 0.00152(6) 0.00134(6) 0.00044(6)

loop_
_atom_site_label
_atom_site_fract_x
_atom_site_fract_y
_atom_site_fract_z
_atom_site_U_iso_or_equiv
_atom_site_thermal_displace_type
_atom_site_calc_flag
_atom_site_occupancy
_atom_site_type_symbol
P1 0.301122(5) 0.532947(5) 0.151339(5) 0.002860(10) Uani d 1 P
P2 0.794553(5) 0.808911(5) 0.136246(5) 0.002800(10) Uani d 1 P
Al1 0.613765(7) 0.537615(6) 0.127745(6) 0.00313(2) Uani d 1 Al
Al2 0.393032(7) 0.229762(6) 0.184785(6) 0.00327(2) Uani d 1 Al
O1 0.456755(15) 0.586563(15) 0.203054(15) 0.00426(3) Uani d 1 O
O2 0.192884(15) 0.629269(14) 0.193560(15) 0.00485(3) Uani d 1 O
O3 0.262779(16) 0.520503(15) -0.013996(14) 0.00426(3) Uani d 1 O
O4 0.289272(15) 0.386617(14) 0.215291(14) 0.00429(3) Uani d 1 O
O5 0.954219(15) 0.769346(15) 0.165480(15) 0.00485(3) Uani d 1 O
O6 0.779190(15) 0.950289(14) 0.209248(14) 0.00437(3) Uani d 1 O
O7 0.708209(16) 0.699363(14) 0.196520(15) 0.00483(3) Uani d 1 O
O8 0.739606(16) 0.824787(15) -0.024687(14) 0.00476(3) Uani d 1 O
O9 0.496655(16) 0.364433(15) 0.054527(14) 0.00439(3) Uani d 1 O
O10 0.500178(16) 0.067277(16) 0.146993(16) 0.00683(4) Uani d 1 O
O11 0.318871(17) 0.856812(16) 0.038092(16) 0.00893(4) Uani d 1 O
N 0.987422(19) 0.308528(19) 0.102664(19) 0.00779(4) Uani d 1 N
H1 0.5608(4) 0.2984(6) 0.0206(3) 0.0084(8) Uiso d 1 H
H2 0.4449(5) -0.0098(5) 0.0992(4) 0.0132(10) Uiso d 1 H
H3 0.5961(4) 0.0363(4) 0.1889(4) 0.0131(10) Uiso d 1 H
H4 0.2668(4) 0.8587(5) 0.1118(4) 0.0154(10) Uiso d 1 H
H5 0.2650(4) 0.9090(4) -0.0409(4) 0.0145(9) Uiso d 1 H
H6 0.9988(4) 0.2780(5) 0.0066(4) 0.0132(10) Uiso d 1 H
H7 0.8975(4) 0.3652(4) 0.0898(4) 0.0144(9) Uiso d 1 H
H8 0.9910(4) 0.2261(5) 0.1671(4) 0.0134(10) Uiso d 1 H
H9 1.0756(4) 0.3634(4) 0.1466(4) 0.0134(10) Uiso d 1 H

loop_
_atom_type_symbol
_atom_type_description
_atom_type_scat_dispersion_real
_atom_type_scat_dispersion_imag
_atom_type_scat_source
H H 0.0000 0.0000 'International Tables Vol C Tables 4.2.6.8 and 6.1.1.4'
Al Al 0.0657 0.0525 'International Tables Vol C Tables 4.2.6.8 and 6.1.1.4'
N N 0.0066 0.0034 'International Tables Vol C Tables 4.2.6.8 and 6.1.1.4'
O O 0.0114 0.0062 'International Tables Vol C Tables 4.2.6.8 and 6.1.1.4'
P P 0.1039 0.0959 'International Tables Vol C Tables 4.2.6.8 and 6.1.1.4'

loop_
_geom_angle_atom_site_label_1
_geom_angle_atom_site_label_2
_geom_angle_atom_site_label_3
_geom_angle_site_symmetry_1
_geom_angle_site_symmetry_3
_geom_angle
_geom_angle_publ_flag
O1 P1 O2 1_555 1_555 112.360(10) y
O1 P1 O3 1_555 1_555 109.530(10) y
O1 P1 O4 1_555 1_555 109.190(10) y
O2 P1 O3 1_555 1_555 108.100(10) y
O2 P1 O4 1_555 1_555 109.090(10) y
O3 P1 O4 1_555 1_555 108.500(10) y
O5 P2 O6 1_555 1_555 109.220(10) y
O5 P2 O7 1_555 1_555 111.340(10) y
O5 P2 O8 1_555 1_555 107.600(10) y
O6 P2 O7 1_555 1_555 108.050(10) y
O6 P2 O8 1_555 1_555 109.140(10) y
O7 P2 O8 1_555 1_555 111.470(10) y
O1 Al1 O7 1_555 1_555 91.200(10) y
O1 Al1 O9 1_555 1_555 84.920(10) y
O1 Al1 O3 1_555 3_665 166.580(10) y
O1 Al1 O9 1_555 3_665 85.290(10) y
O7 Al1 O9 1_555 1_555 176.020(10) y
O7 Al1 O3 1_555 3_665 97.860(10) y
O7 Al1 O9 1_555 3_665 91.940(10) y
O9 Al1 O3 1_555 3_665 85.810(10) y
O9 Al1 O9 1_555 3_665 86.850(10) y
O3 Al1 O9 3_665 3_665 84.520(10) y
O7 Al1 O6 1_555 2_645 87.020(10) y
O6 Al1 O3 2_645 3_665 93.540(10) y
O6 Al1 O1 2_645 1_555 96.820(10) y
O6 Al1 O9 2_645 1_555 94.320(10) y
O6 Al1 O9 2_645 3_665 177.660(10) y
O4 Al2 O9 1_555 1_555 86.860(10) y
O4 Al2 O10 1_555 1_555 178.320(10) y
O4 Al2 O2 1_555 2_545 89.260(10) y
O4 Al2 O8 1_555 3_665 94.200(10) y
O9 Al2 O10 1_555 1_555 91.980(10) y
O9 Al2 O2 1_555 2_545 174.810(10) y
O9 Al2 O8 1_555 3_665 90.200(10) y
O10 Al2 O2 1_555 2_545 91.970(10) y
O2 Al2 O8 2_545 3_665 93.520(10) y
O5 Al2 O2 2_645 2_545 90.030(10) y
O5 Al2 O4 2_645 1_555 93.740(10) y
O5 Al2 O10 2_645 1_555 87.400(10) y
O8 Al2 O5 3_665 2_645 171.340(10) y
O5 Al2 O9 2_645 1_555 86.790(10) y
O10 Al2 O8 1_555 3_665 84.590(10) y
P1 O1 Al1 1_555 1_555 126.330(10) y
P1 O3 Al1 1_555 3_665 126.340(10) y
P2 O5 Al2 1_555 2_655 140.350(10) y
P2 O7 Al1 1_555 1_555 134.800(10) y
P1 O2 Al2 1_555 2_555 157.120(10) y
P1 O4 Al2 1_555 1_555 125.240(10) y
P2 O6 Al1 1_555 2_655 133.180(10) y
P2 O8 Al2 1_555 3_665 146.640(10) y
Al1 O9 Al1 1_555 3_665 93.150(10) y
Al1 O9 Al2 1_555 1_555 124.630(10) y
Al2 O9 Al1 1_555 3_665 123.190(10) y
Al1 O9 H1 1_555 1_555 107.6(3) y
Al2 O9 H1 1_555 1_555 102.2(3) y
H1 O9 Al1 1_555 3_665 104.2(2) y
Al2 O10 H2 1_555 1_555 116.7(3) y
Al2 O10 H3 1_555 1_555 131.6(2) y
H2 O10 H3 1_555 1_555 109.2(4) y
H4 O11 H5 1_555 1_555 107.6(3) y
H6 N H7 1_555 1_555 108.7(3) y
H6 N H8 1_555 1_555 110.4(4) y
H6 N H9 1_555 1_555 106.3(3) y
H7 N H8 1_555 1_555 114.1(3) y
H7 N H9 1_555 1_555 112.5(3) y
H8 N H9 1_555 1_555 104.5(3) y

loop_
_geom_bond_atom_site_label_1
_geom_bond_atom_site_label_2
_geom_bond_site_symmetry_2
_geom_bond_distance
_geom_bond_publ_flag
P1 O1 1_555 1.5410(2) y
P1 O2 1_555 1.5101(2) y
P1 O3 1_555 1.5498(2) y
P1 O4 1_555 1.5433(2) y
P2 O5 1_555 1.5326(2) y
P2 O6 1_555 1.5461(2) y
P2 O7 1_555 1.5293(2) y
P2 O8 1_555 1.5204(2) y
Al1 O1 1_555 1.8721(3) y
Al1 O3 3_665 1.8716(3) y
Al1 O6 2_645 1.8567(2) y
Al1 O7 1_555 1.8342(2) y
Al1 O9 1_555 2.0300(3) y
Al1 O9 3_665 2.0479(3) y
Al2 O2 2_545 1.8485(2) y
Al2 O4 1_555 1.8590(2) y
Al2 O5 2_645 1.8330(2) y
Al2 O8 3_665 1.8254(2) y
Al2 O9 1_555 2.1886(3) y
Al2 O10 1_555 1.9415(3) y
O9 H1 1_555 0.987(5) y
O10 H2 1_555 0.959(5) y
O10 H3 1_555 0.958(4) y
O11 H4 1_555 0.957(4) y
O11 H5 1_555 0.953(4) y
N H6 1_555 0.999(4) y
N H7 1_555 0.999(4) y
N H8 1_555 0.998(4) y
N H9 1_555 0.998(4) y

loop_
_cod_changelog_entry_id
_cod_changelog_entry_author
_cod_changelog_entry_date
_cod_changelog_entry_text
1 'Vaitkus, Antanas' 2024-08-07T14:37:18+03:00
;
 Updated the '_geom_angle_site_symmetry_1', '_geom_angle_site_symmetry_1' and
 '_geom_bond_site_symmetry_2' data item values to use an underscore ('_')
 instead of a dot ('.') as the separator.
;

loop_
_cod_related_entry_id
_cod_related_entry_database
_cod_related_entry_code
1 AMCSD 0009930
